data_2209761
loop_
_publ_author_name
'Cui-Cui Yuan'
'Li Wu'
'Zhi-Yong Xing'
'Xue-Fang Shi'

_publ_section_title
;
 4-Chlorobenzaldehyde (pyrazin-2-ylcarbonyl)hydrazone
;
_journal_coeditor_code BT2126
_journal_issue 8
_journal_name_full 'Acta Crystallographica Section E'
_journal_page_first o3274
_journal_page_last o3275
_journal_paper_doi 10.1107/S1600536806026006
_journal_volume 62
_journal_year 2006
_chemical_formula_iupac 'C12 H9 Cl N4 O'
_chemical_formula_moiety 'C12 H9 Cl N4 O'
_chemical_formula_sum 'C12 H9 Cl N4 O'
_chemical_formula_weight 260.68
_chemical_melting_point .479E-305
_chemical_name_systematic
;
4-Chlorobenzaldehyde (pyrazine-2-carbonyl)hydrazone
;
_space_group_IT_number 2
_symmetry_cell_setting triclinic
_symmetry_space_group_name_Hall '-P 1'
_symmetry_space_group_name_H-M 'P -1'
_atom_sites_solution_hydrogens geom
_atom_sites_solution_primary direct
_atom_sites_solution_secondary difmap
_cell_angle_alpha 84.883(5)
_cell_angle_beta 80.500(5)
_cell_angle_gamma 73.769(4)
_cell_formula_units_Z 2
_cell_length_a 5.8860(16)
_cell_length_b 7.818(2)
_cell_length_c 13.500(4)
_cell_measurement_reflns_used 1017
_cell_measurement_temperature 293(2)
_cell_measurement_theta_max 25.73
_cell_measurement_theta_min 2.72
_cell_volume 587.7(3)
_computing_cell_refinement SMART
_computing_data_collection 'SMART (Bruker, 1997)'
_computing_data_reduction 'SAINT (Bruker, 1997)'
_computing_molecular_graphics 'SHELXTL (Bruker, 1997)'
_computing_publication_material SHELXTL
_computing_structure_refinement 'SHELXL97 (Sheldrick, 1997)'
_computing_structure_solution 'SHELXS97 (Sheldrick, 1997)'
_diffrn_ambient_temperature 293(2)
_diffrn_measured_fraction_theta_full 0.995
_diffrn_measured_fraction_theta_max 0.995
_diffrn_measurement_device_type 'Bruker SMART CCD area-detector'
_diffrn_measurement_method '\f and \w'
_diffrn_radiation_monochromator graphite
_diffrn_radiation_source 'fine-focus sealed tube'
_diffrn_radiation_type MoK\a
_diffrn_radiation_wavelength 0.71073
_diffrn_reflns_av_R_equivalents 0.0154
_diffrn_reflns_av_sigmaI/netI 0.0354
_diffrn_reflns_limit_h_max 6
_diffrn_reflns_limit_h_min -6
_diffrn_reflns_limit_k_max 9
_diffrn_reflns_limit_k_min -9
_diffrn_reflns_limit_l_max 12
_diffrn_reflns_limit_l_min -16
_diffrn_reflns_number 3000
_diffrn_reflns_theta_full 25.02
_diffrn_reflns_theta_max 25.02
_diffrn_reflns_theta_min 2.72
_diffrn_standards_decay_% 0
_diffrn_standards_interval_count 0
_diffrn_standards_interval_time 0
_diffrn_standards_number 0
_exptl_absorpt_coefficient_mu 0.317
_exptl_absorpt_correction_T_max 0.9690
_exptl_absorpt_correction_T_min 0.9248
_exptl_absorpt_correction_type multi-scan
_exptl_absorpt_process_details '(SADABS; Sheldrick, 1996)'
_exptl_crystal_colour colourless
_exptl_crystal_density_diffrn 1.473
_exptl_crystal_density_method 'not measured'
_exptl_crystal_description block
_exptl_crystal_F_000 268
_exptl_crystal_size_max 0.22
_exptl_crystal_size_mid 0.18
_exptl_crystal_size_min 0.10
_refine_diff_density_max 0.146
_refine_diff_density_min -0.186
_refine_ls_extinction_method none
_refine_ls_goodness_of_fit_ref 1.023
_refine_ls_hydrogen_treatment mixed
_refine_ls_matrix_type full
_refine_ls_number_parameters 166
_refine_ls_number_reflns 2055
_refine_ls_number_restraints 0
_refine_ls_restrained_S_all 1.023
_refine_ls_R_factor_all 0.0741
_refine_ls_R_factor_gt 0.0389
_refine_ls_shift/su_max 0.000
_refine_ls_shift/su_mean 0.000
_refine_ls_structure_factor_coef Fsqd
_refine_ls_weighting_details 'calc w=1/[\s^2^(Fo^2^)+(0.044P)^2^+0.1868P] where P=(Fo^2^+2Fc^2^)/3'
_refine_ls_weighting_scheme calc
_refine_ls_wR_factor_gt 0.0870
_refine_ls_wR_factor_ref 0.1067
_reflns_number_gt 1350
_reflns_number_total 2055
_reflns_threshold_expression I>2\s(I)
_cod_data_source_file bt2126.cif
_cod_data_source_block I
_cod_depositor_comments
;
The following automatic conversions were performed:
'_symmetry_cell_setting' value 'Triclinic' changed to 'triclinic'
according to '/home/saulius/struct/CIF-dictionaries/cif_core.dic'
dictionary named 'cif_core.dic' version 2.4.1 from 2010-06-29.

Automatic conversion script
Id: cif_fix_enum 1527 2010-12-29 10:47:43Z saulius 

The following automatic conversions were performed:

'_symmetry_cell_setting' value 'Triclinic' changed to 'triclinic'
according to /home/saulius/struct/CIF-dictionaries/cif_core.dic
dictionary named 'cif_core.dic' version 2.4.1 from 2010-06-29.

Automatic conversion script
Id: cif_fix_values 1715 2011-07-08 13:25:40Z adriana 
;
_cod_database_code 2209761
_cod_database_fobs_code 2209761

loop_
_symmetry_equiv_pos_as_xyz
'x, y, z'
'-x, -y, -z'

loop_
_atom_site_type_symbol
_atom_site_label
_atom_site_fract_x
_atom_site_fract_y
_atom_site_fract_z
_atom_site_U_iso_or_equiv
_atom_site_adp_type
_atom_site_calc_flag
_atom_site_refinement_flags
_atom_site_occupancy
Cl Cl1 0.86529(15) -0.25496(11) 0.97972(6) 0.0746(3) Uani d . 1
O O1 0.0420(3) 0.3083(2) 0.46929(13) 0.0599(5) Uani d . 1
N N1 0.0684(4) 0.6053(3) 0.19755(17) 0.0571(6) Uani d . 1
N N2 0.4740(3) 0.4499(3) 0.29061(15) 0.0455(5) Uani d . 1
N N3 0.4343(4) 0.2867(3) 0.47414(16) 0.0508(6) Uani d . 1
H H3A 0.554(5) 0.311(4) 0.441(2) 0.061 Uiso d . 1
N N4 0.4422(4) 0.1945(3) 0.56590(15) 0.0479(5) Uani d . 1
C C1 0.4860(4) 0.5378(3) 0.20140(19) 0.0522(7) Uani d . 1
H H1 0.6338 0.5489 0.1691 0.063 Uiso calc R 1
C C2 0.2867(5) 0.6125(3) 0.1555(2) 0.0529(7) Uani d . 1
H H2 0.3053 0.6704 0.0927 0.063 Uiso calc R 1
C C3 0.0565(4) 0.5184(3) 0.2872(2) 0.0519(7) Uani d . 1
H H3 -0.0923 0.5105 0.3200 0.062 Uiso calc R 1
C C4 0.2557(4) 0.4399(3) 0.33318(18) 0.0400(6) Uani d . 1
C C5 0.2314(5) 0.3387(3) 0.43219(18) 0.0446(6) Uani d . 1
C C6 0.6497(5) 0.1414(3) 0.59197(19) 0.0475(6) Uani d . 1
H H6 0.7781 0.1645 0.5481 0.057 Uiso calc R 1
C C7 0.6948(4) 0.0457(3) 0.68795(18) 0.0427(6) Uani d . 1
C C8 0.5124(4) 0.0270(3) 0.76430(19) 0.0487(6) Uani d . 1
H H8 0.3539 0.0776 0.7552 0.058 Uiso calc R 1
C C9 0.5636(5) -0.0660(3) 0.85358(19) 0.0511(7) Uani d . 1
H H9 0.4403 -0.0793 0.9039 0.061 Uiso calc R 1
C C10 0.7990(5) -0.1388(3) 0.86747(19) 0.0485(6) Uani d . 1
C C11 0.9826(5) -0.1205(4) 0.7936(2) 0.0547(7) Uani d . 1
H H11 1.1409 -0.1706 0.8033 0.066 Uiso calc R 1
C C12 0.9299(5) -0.0273(3) 0.7048(2) 0.0522(7) Uani d . 1
H H12 1.0542 -0.0129 0.6554 0.063 Uiso calc R 1

loop_
_atom_site_aniso_label
_atom_site_aniso_U_11
_atom_site_aniso_U_22
_atom_site_aniso_U_33
_atom_site_aniso_U_12
_atom_site_aniso_U_13
_atom_site_aniso_U_23
Cl1 0.0772(6) 0.0819(6) 0.0582(5) -0.0101(4) -0.0222(4) 0.0172(4)
O1 0.0577(12) 0.0717(13) 0.0549(12) -0.0335(10) 0.0028(9) 0.0036(9)
N1 0.0459(13) 0.0710(16) 0.0555(15) -0.0166(11) -0.0157(11) 0.0100(12)
N2 0.0392(12) 0.0512(13) 0.0452(12) -0.0145(9) -0.0063(10) 0.0094(10)
N3 0.0516(14) 0.0604(15) 0.0402(13) -0.0224(11) 0.0000(11) 0.0110(11)
N4 0.0556(14) 0.0517(13) 0.0365(12) -0.0197(11) -0.0027(10) 0.0076(10)
C1 0.0422(15) 0.0647(18) 0.0485(16) -0.0177(13) -0.0045(13) 0.0106(13)
C2 0.0542(17) 0.0617(18) 0.0446(15) -0.0201(14) -0.0133(13) 0.0133(13)
C3 0.0385(14) 0.0639(18) 0.0535(16) -0.0165(13) -0.0036(13) -0.0002(14)
C4 0.0379(13) 0.0403(14) 0.0423(14) -0.0139(11) -0.0008(11) -0.0027(11)
C5 0.0472(15) 0.0457(15) 0.0428(15) -0.0178(12) -0.0018(13) -0.0034(12)
C6 0.0492(16) 0.0526(16) 0.0418(14) -0.0213(12) 0.0018(12) 0.0020(12)
C7 0.0473(15) 0.0440(15) 0.0406(14) -0.0193(12) -0.0053(12) -0.0013(11)
C8 0.0401(14) 0.0561(17) 0.0493(16) -0.0135(12) -0.0079(12) 0.0045(12)
C9 0.0478(16) 0.0592(17) 0.0452(15) -0.0173(13) -0.0029(12) 0.0057(13)
C10 0.0522(16) 0.0462(16) 0.0465(15) -0.0112(12) -0.0111(13) 0.0011(12)
C11 0.0407(15) 0.0617(18) 0.0607(18) -0.0084(13) -0.0142(14) -0.0017(14)
C12 0.0421(15) 0.0619(18) 0.0527(16) -0.0174(13) 0.0008(13) -0.0063(13)

loop_
_atom_type_symbol
_atom_type_description
_atom_type_scat_dispersion_real
_atom_type_scat_dispersion_imag
_atom_type_scat_source
C C 0.0033 0.0016 'International Tables Vol C Tables 4.2.6.8 and 6.1.1.4'
H H 0.0000 0.0000 'International Tables Vol C Tables 4.2.6.8 and 6.1.1.4'
N N 0.0061 0.0033 'International Tables Vol C Tables 4.2.6.8 and 6.1.1.4'
O O 0.0106 0.0060 'International Tables Vol C Tables 4.2.6.8 and 6.1.1.4'
Cl Cl 0.1484 0.1585 'International Tables Vol C Tables 4.2.6.8 and 6.1.1.4'

loop_
_geom_angle_atom_site_label_1
_geom_angle_atom_site_label_2
_geom_angle_atom_site_label_3
_geom_angle
C2 N1 C3 115.2(2)
C1 N2 C4 115.9(2)
C5 N3 N4 121.5(2)
C5 N3 H3A 117(2)
N4 N3 H3A 122(2)
C6 N4 N3 114.4(2)
N2 C1 C2 122.1(2)
N2 C1 H1 118.9
C2 C1 H1 118.9
N1 C2 C1 122.6(2)
N1 C2 H2 118.7
C1 C2 H2 118.7
N1 C3 C4 122.8(2)
N1 C3 H3 118.6
C4 C3 H3 118.6
N2 C4 C3 121.4(2)
N2 C4 C5 118.4(2)
C3 C4 C5 120.2(2)
O1 C5 N3 124.7(2)
O1 C5 C4 121.3(2)
N3 C5 C4 113.9(2)
N4 C6 C7 122.9(2)
N4 C6 H6 118.6
C7 C6 H6 118.6
C12 C7 C8 118.2(2)
C12 C7 C6 118.9(2)
C8 C7 C6 122.9(2)
C9 C8 C7 120.9(2)
C9 C8 H8 119.6
C7 C8 H8 119.6
C10 C9 C8 119.5(2)
C10 C9 H9 120.3
C8 C9 H9 120.3
C11 C10 C9 120.8(2)
C11 C10 Cl1 119.4(2)
C9 C10 Cl1 119.8(2)
C10 C11 C12 119.3(2)
C10 C11 H11 120.3
C12 C11 H11 120.3
C11 C12 C7 121.3(2)
C11 C12 H12 119.3
C7 C12 H12 119.3

loop_
_geom_bond_atom_site_label_1
_geom_bond_atom_site_label_2
_geom_bond_distance
Cl1 C10 1.739(3)
O1 C5 1.222(3)
N1 C2 1.330(3)
N1 C3 1.335(3)
N2 C1 1.334(3)
N2 C4 1.339(3)
N3 C5 1.350(3)
N3 N4 1.378(3)
N3 H3A 0.83(3)
N4 C6 1.272(3)
C1 C2 1.376(3)
C1 H1 0.9300
C2 H2 0.9300
C3 C4 1.381(3)
C3 H3 0.9300
C4 C5 1.498(3)
C6 C7 1.463(3)
C6 H6 0.9300
C7 C12 1.390(3)
C7 C8 1.390(3)
C8 C9 1.383(3)
C8 H8 0.9300
C9 C10 1.380(3)
C9 H9 0.9300
C10 C11 1.374(4)
C11 C12 1.380(4)
C11 H11 0.9300
C12 H12 0.9300

loop_
_geom_hbond_atom_site_label_D
_geom_hbond_atom_site_label_H
_geom_hbond_atom_site_label_A
_geom_hbond_site_symmetry_A
_geom_hbond_distance_DH
_geom_hbond_distance_HA
_geom_hbond_distance_DA
_geom_hbond_angle_DHA
N3 H3A N2 . 0.83(3) 2.27(3) 2.689(3) 111(2)
C6 H6 O1 1_655 0.93 2.24(3) 3.133(3) 160(2)

loop_
_geom_torsion_atom_site_label_1
_geom_torsion_atom_site_label_2
_geom_torsion_atom_site_label_3
_geom_torsion_atom_site_label_4
_geom_torsion
C5 N3 N4 C6 174.4(2)
C4 N2 C1 C2 -0.4(4)
C3 N1 C2 C1 -0.7(4)
N2 C1 C2 N1 1.3(4)
C2 N1 C3 C4 -0.5(4)
C1 N2 C4 C3 -0.8(4)
C1 N2 C4 C5 178.4(2)
N1 C3 C4 N2 1.4(4)
N1 C3 C4 C5 -177.8(2)
N4 N3 C5 O1 -1.0(4)
N4 N3 C5 C4 179.1(2)
N2 C4 C5 O1 -171.9(2)
C3 C4 C5 O1 7.3(4)
N2 C4 C5 N3 8.1(3)
C3 C4 C5 N3 -172.7(2)
N3 N4 C6 C7 178.2(2)
N4 C6 C7 C12 171.8(2)
N4 C6 C7 C8 -9.4(4)
C12 C7 C8 C9 -1.7(4)
C6 C7 C8 C9 179.5(2)
C7 C8 C9 C10 0.9(4)
C8 C9 C10 C11 -0.3(4)
C8 C9 C10 Cl1 179.70(19)
C9 C10 C11 C12 0.4(4)
Cl1 C10 C11 C12 -179.5(2)
C10 C11 C12 C7 -1.3(4)
C8 C7 C12 C11 1.9(4)
C6 C7 C12 C11 -179.3(2)

loop_
_cod_related_entry_id
_cod_related_entry_database
_cod_related_entry_code
1 ChemSpider 5271582
